data_4510040
loop_
_publ_author_name
'Konreddy, Ananda Kumar'
'Toyama, Massaki'
'Ito, Wataru'
'Bal, Chandralata'
'Baba, Masanori'
'Sharon, Ashoke'

_publ_section_title
;
 Synthesis and Anti-HCV Activity of 4-Hydroxyamino \a-Pyranone Carboxamide
 Analogues.
;
_journal_issue 3
_journal_name_full 'ACS medicinal chemistry letters'
_journal_page_first 259
_journal_page_last 263
_journal_paper_doi 10.1021/ml400432f
_journal_volume 5
_journal_year 2014
_chemical_formula_sum 'C19.5 H16.5 Cl1.5 N2 O4'
_chemical_formula_weight 396.02
_chemical_name_systematic
; 
 ? 
;
_space_group_IT_number 2
_symmetry_space_group_name_Hall '-P 1'
_symmetry_space_group_name_H-M 'P -1'
_atom_sites_solution_hydrogens geom
_atom_sites_solution_primary direct
_atom_sites_solution_secondary difmap
_audit_creation_method SHELXL-97
_cell_angle_alpha 62.635(15)
_cell_angle_beta 70.780(10)
_cell_angle_gamma 86.674(9)
_cell_formula_units_Z 4
_cell_length_a 10.5477(9)
_cell_length_b 14.464(2)
_cell_length_c 14.486(2)
_cell_measurement_temperature 150(2)
_cell_volume 1841.8(5)
_computing_structure_refinement 'SHELXL-97 (Sheldrick, 1997)'
_computing_structure_solution 'SHELXS-97 (Sheldrick, 1990)'
_diffrn_ambient_temperature 150(2)
_diffrn_measured_fraction_theta_full 0.998
_diffrn_measured_fraction_theta_max 0.998
_diffrn_radiation_monochromator graphite
_diffrn_radiation_source 'fine-focus sealed tube'
_diffrn_radiation_type MoK\a
_diffrn_radiation_wavelength 0.71073
_diffrn_reflns_av_R_equivalents 0.0359
_diffrn_reflns_av_sigmaI/netI 0.0514
_diffrn_reflns_limit_h_max 12
_diffrn_reflns_limit_h_min -11
_diffrn_reflns_limit_k_max 15
_diffrn_reflns_limit_k_min -17
_diffrn_reflns_limit_l_max 16
_diffrn_reflns_limit_l_min -17
_diffrn_reflns_number 14276
_diffrn_reflns_theta_full 25.00
_diffrn_reflns_theta_max 25.00
_diffrn_reflns_theta_min 2.98
_exptl_absorpt_coefficient_mu 0.309
_exptl_absorpt_correction_T_max 0.9296
_exptl_absorpt_correction_T_min 0.9077
_exptl_crystal_density_diffrn 1.428
_exptl_crystal_density_method 'not measured'
_exptl_crystal_F_000 820
_exptl_crystal_size_max 0.32
_exptl_crystal_size_mid 0.28
_exptl_crystal_size_min 0.24
_refine_diff_density_max 0.285
_refine_diff_density_min -0.421
_refine_diff_density_rms 0.053
_refine_ls_extinction_method none
_refine_ls_goodness_of_fit_ref 1.030
_refine_ls_hydrogen_treatment mixed
_refine_ls_matrix_type full
_refine_ls_number_parameters 493
_refine_ls_number_reflns 6483
_refine_ls_number_restraints 2
_refine_ls_restrained_S_all 2.644
_refine_ls_R_factor_all 0.1015
_refine_ls_R_factor_gt 0.0604
_refine_ls_shift/su_max 0.000
_refine_ls_shift/su_mean 0.000
_refine_ls_structure_factor_coef Fsqd
_refine_ls_weighting_details 'calc w=1/[\s^2^(Fo^2^)+(0.0845P)^2^+0.7180P] where P=(Fo^2^+2Fc^2^)/3'
_refine_ls_weighting_scheme calc
_refine_ls_wR_factor_gt 0.1502
_refine_ls_wR_factor_ref 0.1897
_reflns_number_gt 4032
_reflns_number_total 6483
_reflns_threshold_expression >2sigma(I)
_cod_data_source_file ml400432f_si_001.cif
_cod_data_source_block ak1
_cod_depositor_comments 'Adding full bibliography for 4510040.cif.'
_cod_original_cell_volume 1841.8(4)
_cod_original_sg_symbol_H-M P-1
_cod_database_code 4510040

loop_
_symmetry_equiv_pos_as_xyz
'x, y, z'
'-x, -y, -z'

loop_
_atom_site_label
_atom_site_type_symbol
_atom_site_fract_x
_atom_site_fract_y
_atom_site_fract_z
_atom_site_U_iso_or_equiv
_atom_site_adp_type
_atom_site_occupancy
_atom_site_symmetry_multiplicity
_atom_site_calc_flag
_atom_site_refinement_flags
O1 O 0.3379(7) 0.2196(5) 0.4688(6) 0.0694(19) Uani 1 1 d .
O2 O 0.2872(7) -0.1051(5) 0.5837(5) 0.0663(18) Uani 1 1 d .
O4 O 0.1190(7) 0.2853(5) 0.2844(6) 0.0631(18) Uani 1 1 d .
O5 O 0.5185(6) 0.2791(5) 0.1877(5) 0.0647(18) Uani 1 1 d D
O6 O 0.7290(6) 0.5443(4) -0.1092(5) 0.0518(15) Uani 1 1 d .
O8 O 0.7040(7) 0.3093(5) 0.3588(5) 0.0632(17) Uani 1 1 d D
H108 H 0.7865 0.3010 0.3439 0.095 Uiso 1 1 calc RD
N1 N 0.3805(7) 0.0602(6) 0.5863(6) 0.0540(19) Uani 1 1 d .
H1 H 0.3737 -0.0068 0.6044 0.065 Uiso 1 1 calc R
N2 N 0.1975(7) 0.2321(5) 0.3493(6) 0.0548(19) Uani 1 1 d .
H21 H 0.2478 0.2665 0.3638 0.066 Uiso 1 1 calc R
N3 N 0.5454(7) 0.3759(5) 0.0050(6) 0.0476(17) Uani 1 1 d .
H3 H 0.5881 0.4337 -0.0550 0.057 Uiso 1 1 calc R
N4 N 0.6654(7) 0.3266(5) 0.2710(6) 0.0541(19) Uani 1 1 d .
H4 H 0.6019 0.2832 0.2802 0.065 Uiso 1 1 calc R
C1 C 0.4436(8) 0.0870(7) 0.6440(7) 0.049(2) Uani 1 1 d .
C2 C 0.4617(9) 0.0049(7) 0.7365(8) 0.058(2) Uani 1 1 d .
H2 H 0.4328 -0.0650 0.7572 0.070 Uiso 1 1 calc R
C3 C 0.5213(9) 0.0237(8) 0.7984(8) 0.060(2) Uani 1 1 d .
H3A H 0.5315 -0.0338 0.8620 0.072 Uiso 1 1 calc R
C4 C 0.5670(9) 0.1243(8) 0.7709(8) 0.055(2) Uani 1 1 d .
C5 C 0.5492(9) 0.2041(8) 0.6787(8) 0.059(2) Uani 1 1 d .
H5 H 0.5802 0.2737 0.6574 0.071 Uiso 1 1 calc R
C6 C 0.4884(9) 0.1883(7) 0.6150(7) 0.056(2) Uani 1 1 d .
H6 H 0.4774 0.2461 0.5521 0.067 Uiso 1 1 calc R
C7 C 0.6330(10) 0.1420(9) 0.8398(9) 0.072(3) Uani 1 1 d .
H7A H 0.6579 0.2172 0.8088 0.108 Uiso 1 1 calc R
H7B H 0.7142 0.1055 0.8397 0.108 Uiso 1 1 calc R
H7C H 0.5698 0.1148 0.9158 0.108 Uiso 1 1 calc R
C8 C 0.3289(9) 0.1221(7) 0.5073(7) 0.050(2) Uani 1 1 d .
C9 C 0.2598(8) 0.0707(6) 0.4670(7) 0.047(2) Uani 1 1 d .
C10 C 0.2470(9) -0.0396(7) 0.5105(7) 0.051(2) Uani 1 1 d .
O3 O 0.1825(6) -0.0843(4) 0.4694(5) 0.0525(15) Uani 1 1 d .
C12 C 0.1249(8) -0.0270(7) 0.3921(7) 0.047(2) Uani 1 1 d .
C13 C 0.1273(8) 0.0767(7) 0.3533(7) 0.049(2) Uani 1 1 d .
H13 H 0.0833 0.1156 0.3017 0.058 Uiso 1 1 calc R
C14 C 0.1960(8) 0.1294(6) 0.3890(6) 0.047(2) Uani 1 1 d .
C15 C 0.0635(8) -0.0912(7) 0.3609(7) 0.049(2) Uani 1 1 d .
C16 C 0.0732(9) -0.1984(7) 0.4051(8) 0.061(2) Uani 1 1 d .
H16 H 0.1178 -0.2306 0.4576 0.073 Uiso 1 1 calc R
C17 C 0.0178(11) -0.2584(8) 0.3727(9) 0.073(3) Uani 1 1 d .
H17 H 0.0255 -0.3314 0.4024 0.087 Uiso 1 1 calc R
C18 C -0.0477(11) -0.2124(9) 0.2979(9) 0.074(3) Uani 1 1 d .
H18 H -0.0853 -0.2537 0.2758 0.089 Uiso 1 1 calc R
C19 C -0.0594(11) -0.1071(9) 0.2547(9) 0.075(3) Uani 1 1 d .
H19 H -0.1060 -0.0757 0.2036 0.089 Uiso 1 1 calc R
C20 C -0.0035(10) -0.0469(8) 0.2856(8) 0.064(3) Uani 1 1 d .
H20 H -0.0110 0.0261 0.2546 0.077 Uiso 1 1 calc R
C21 C 0.4557(8) 0.3168(6) -0.0070(7) 0.046(2) Uani 1 1 d .
C22 C 0.4485(9) 0.3539(7) -0.1118(8) 0.054(2) Uani 1 1 d .
H22 H 0.5011 0.4172 -0.1706 0.065 Uiso 1 1 calc R
C23 C 0.3659(9) 0.3001(8) -0.1314(8) 0.060(2) Uani 1 1 d .
H23 H 0.3620 0.3274 -0.2037 0.072 Uiso 1 1 calc R
C24 C 0.2884(9) 0.2071(7) -0.0483(8) 0.056(2) Uani 1 1 d .
C25 C 0.2942(9) 0.1724(7) 0.0563(8) 0.056(2) Uani 1 1 d .
H25 H 0.2405 0.1096 0.1152 0.067 Uiso 1 1 calc R
C26 C 0.3756(8) 0.2259(7) 0.0786(8) 0.054(2) Uani 1 1 d .
H26 H 0.3763 0.2006 0.1516 0.065 Uiso 1 1 calc R
C27 C 0.2038(11) 0.1457(9) -0.0716(10) 0.076(3) Uani 1 1 d .
H27A H 0.1897 0.0718 -0.0162 0.114 Uiso 1 1 calc R
H27B H 0.2504 0.1521 -0.1454 0.114 Uiso 1 1 calc R
H27C H 0.1162 0.1733 -0.0685 0.114 Uiso 1 1 calc R
C28 C 0.5742(8) 0.3555(6) 0.0961(7) 0.046(2) Uani 1 1 d .
C29 C 0.6801(8) 0.4276(6) 0.0825(6) 0.0429(19) Uani 1 1 d .
C30 C 0.7222(8) 0.4076(6) 0.1730(7) 0.0441(19) Uani 1 1 d .
C31 C 0.8276(8) 0.4758(6) 0.1586(7) 0.047(2) Uani 1 1 d .
H31 H 0.8579 0.4614 0.2183 0.056 Uiso 1 1 calc R
C32 C 0.8836(8) 0.5601(6) 0.0607(7) 0.0444(19) Uani 1 1 d .
O7 O 0.8459(5) 0.5794(4) -0.0273(5) 0.0485(14) Uani 1 1 d .
C34 C 0.7469(8) 0.5151(6) -0.0201(7) 0.0442(19) Uani 1 1 d .
C35 C 0.9901(8) 0.6402(6) 0.0322(7) 0.047(2) Uani 1 1 d .
C36 C 1.0403(9) 0.6338(8) 0.1121(8) 0.060(2) Uani 1 1 d .
H36 H 1.0062 0.5775 0.1851 0.073 Uiso 1 1 calc R
C37 C 1.1394(10) 0.7086(9) 0.0861(9) 0.069(3) Uani 1 1 d .
H37 H 1.1735 0.7034 0.1412 0.082 Uiso 1 1 calc R
C38 C 1.1890(10) 0.7905(8) -0.0190(10) 0.069(3) Uani 1 1 d .
H38 H 1.2567 0.8422 -0.0366 0.082 Uiso 1 1 calc R
C39 C 1.1401(9) 0.7971(7) -0.0985(9) 0.066(3) Uani 1 1 d .
H39 H 1.1752 0.8534 -0.1714 0.079 Uiso 1 1 calc R
C40 C 1.0403(8) 0.7230(7) -0.0739(8) 0.056(2) Uani 1 1 d .
H40 H 1.0065 0.7288 -0.1294 0.067 Uiso 1 1 calc R
C111 C 0.2857(12) 0.4385(9) 0.4605(9) 0.079(3) Uani 1 1 d .
H111 H 0.2645 0.3609 0.5078 0.095 Uiso 1 1 calc R
Cl1 Cl 0.4591(3) 0.4674(2) 0.4061(3) 0.0904(10) Uani 1 1 d .
Cl2 Cl 0.2126(4) 0.4983(3) 0.5449(4) 0.1257(15) Uani 1 1 d .
Cl3 Cl 0.2148(4) 0.4759(3) 0.3566(3) 0.1160(13) Uani 1 1 d .
H104 H 0.182(11) 0.341(9) 0.219(10) 0.09(4) Uiso 1 1 d .

loop_
_atom_site_aniso_label
_atom_site_aniso_U_11
_atom_site_aniso_U_22
_atom_site_aniso_U_33
_atom_site_aniso_U_23
_atom_site_aniso_U_13
_atom_site_aniso_U_12
O1 0.106(5) 0.041(4) 0.069(4) -0.016(3) -0.053(4) 0.001(3)
O2 0.098(5) 0.042(4) 0.065(4) -0.015(3) -0.050(4) 0.007(3)
O4 0.075(4) 0.042(4) 0.061(4) -0.006(3) -0.036(4) 0.001(3)
O5 0.079(4) 0.055(4) 0.047(4) -0.009(3) -0.021(3) -0.020(3)
O6 0.066(4) 0.042(3) 0.042(3) -0.010(3) -0.025(3) 0.000(3)
O8 0.091(4) 0.051(4) 0.048(4) -0.016(3) -0.033(3) -0.003(3)
N1 0.072(5) 0.039(4) 0.053(4) -0.014(4) -0.033(4) 0.000(3)
N2 0.071(5) 0.041(4) 0.048(4) -0.011(4) -0.031(4) -0.001(3)
N3 0.055(4) 0.039(4) 0.046(4) -0.014(3) -0.022(3) -0.001(3)
N4 0.075(5) 0.041(4) 0.042(4) -0.010(3) -0.027(4) -0.005(4)
C1 0.055(5) 0.046(5) 0.043(5) -0.017(4) -0.020(4) 0.000(4)
C2 0.067(6) 0.045(5) 0.061(6) -0.016(5) -0.031(5) 0.000(4)
C3 0.073(6) 0.058(6) 0.055(6) -0.021(5) -0.037(5) 0.011(5)
C4 0.053(5) 0.063(6) 0.059(6) -0.033(5) -0.024(4) 0.008(4)
C5 0.068(6) 0.050(5) 0.063(6) -0.026(5) -0.027(5) 0.001(4)
C6 0.071(6) 0.042(5) 0.048(5) -0.012(4) -0.023(4) -0.004(4)
C7 0.076(6) 0.084(8) 0.080(7) -0.048(7) -0.042(6) 0.013(6)
C8 0.063(5) 0.042(5) 0.041(5) -0.013(4) -0.019(4) -0.001(4)
C9 0.058(5) 0.042(5) 0.040(5) -0.014(4) -0.020(4) 0.000(4)
C10 0.062(5) 0.046(5) 0.046(5) -0.017(4) -0.025(4) 0.001(4)
O3 0.069(4) 0.040(3) 0.052(4) -0.017(3) -0.030(3) 0.002(3)
C12 0.050(5) 0.050(5) 0.039(5) -0.017(4) -0.017(4) -0.001(4)
C13 0.058(5) 0.044(5) 0.040(5) -0.013(4) -0.021(4) -0.001(4)
C14 0.054(5) 0.041(5) 0.034(4) -0.010(4) -0.012(4) -0.003(4)
C15 0.052(5) 0.049(5) 0.044(5) -0.019(4) -0.013(4) -0.004(4)
C16 0.070(6) 0.055(6) 0.062(6) -0.026(5) -0.029(5) -0.001(5)
C17 0.086(7) 0.058(6) 0.081(7) -0.033(6) -0.032(6) -0.006(5)
C18 0.079(7) 0.077(8) 0.075(7) -0.040(7) -0.025(6) -0.013(6)
C19 0.085(7) 0.076(8) 0.075(7) -0.033(6) -0.043(6) -0.003(6)
C20 0.077(6) 0.060(6) 0.063(6) -0.026(5) -0.035(5) 0.000(5)
C21 0.048(5) 0.043(5) 0.052(5) -0.023(4) -0.023(4) 0.008(4)
C22 0.064(5) 0.045(5) 0.053(5) -0.019(4) -0.026(4) 0.006(4)
C23 0.072(6) 0.065(6) 0.056(6) -0.031(5) -0.032(5) 0.013(5)
C24 0.055(5) 0.056(6) 0.070(6) -0.036(5) -0.029(5) 0.009(4)
C25 0.056(5) 0.052(5) 0.060(6) -0.025(5) -0.021(4) -0.004(4)
C26 0.060(5) 0.050(5) 0.051(5) -0.020(5) -0.022(4) 0.001(4)
C27 0.075(7) 0.087(8) 0.092(8) -0.054(7) -0.041(6) 0.005(6)
C28 0.054(5) 0.037(4) 0.046(5) -0.016(4) -0.020(4) 0.002(4)
C29 0.051(4) 0.036(4) 0.042(4) -0.016(4) -0.020(4) 0.005(4)
C30 0.055(5) 0.032(4) 0.042(4) -0.012(4) -0.019(4) 0.005(4)
C31 0.053(5) 0.039(5) 0.049(5) -0.017(4) -0.024(4) 0.004(4)
C32 0.050(5) 0.038(4) 0.047(5) -0.018(4) -0.021(4) 0.007(4)
O7 0.055(3) 0.040(3) 0.046(3) -0.012(3) -0.022(3) -0.001(3)
C34 0.049(5) 0.034(4) 0.050(5) -0.018(4) -0.020(4) 0.006(4)
C35 0.046(4) 0.039(5) 0.055(5) -0.020(4) -0.019(4) 0.005(4)
C36 0.062(5) 0.060(6) 0.056(6) -0.023(5) -0.020(5) -0.006(5)
C37 0.066(6) 0.073(7) 0.074(7) -0.037(6) -0.028(5) -0.004(5)
C38 0.060(6) 0.060(6) 0.091(8) -0.038(6) -0.027(6) -0.003(5)
C39 0.060(6) 0.044(5) 0.076(7) -0.015(5) -0.021(5) -0.007(4)
C40 0.052(5) 0.045(5) 0.063(6) -0.017(5) -0.021(4) -0.001(4)
C111 0.104(8) 0.056(6) 0.073(7) -0.025(6) -0.032(6) 0.000(6)
Cl1 0.104(2) 0.079(2) 0.079(2) -0.0269(17) -0.0338(17) 0.0015(16)
Cl2 0.142(3) 0.111(3) 0.127(3) -0.079(3) -0.014(3) 0.001(2)
Cl3 0.131(3) 0.106(3) 0.114(3) -0.036(2) -0.067(2) 0.004(2)

loop_
_atom_type_symbol
_atom_type_description
_atom_type_scat_dispersion_real
_atom_type_scat_dispersion_imag
_atom_type_scat_source
C C 0.0033 0.0016 'International Tables Vol C Tables 4.2.6.8 and 6.1.1.4'
H H 0.0000 0.0000 'International Tables Vol C Tables 4.2.6.8 and 6.1.1.4'
N N 0.0061 0.0033 'International Tables Vol C Tables 4.2.6.8 and 6.1.1.4'
O O 0.0106 0.0060 'International Tables Vol C Tables 4.2.6.8 and 6.1.1.4'
Cl Cl 0.1484 0.1585 'International Tables Vol C Tables 4.2.6.8 and 6.1.1.4'

loop_
_geom_angle_atom_site_label_1
_geom_angle_atom_site_label_2
_geom_angle_atom_site_label_3
_geom_angle
N2 O4 H104 104(6)
N4 O8 H108 109.5
C8 N1 C1 129.6(7)
C8 N1 H1 115.2
C1 N1 H1 115.2
C14 N2 O4 119.5(7)
C14 N2 H21 120.2
O4 N2 H21 120.2
C28 N3 C21 128.6(7)
C28 N3 H3 115.7
C21 N3 H3 115.7
C30 N4 O8 120.8(7)
C30 N4 H4 119.6
O8 N4 H4 119.6
C2 C1 C6 118.4(8)
C2 C1 N1 116.6(8)
C6 C1 N1 125.0(8)
C3 C2 C1 120.6(9)
C3 C2 H2 119.7
C1 C2 H2 119.7
C2 C3 C4 122.0(9)
C2 C3 H3A 119.0
C4 C3 H3A 119.0
C5 C4 C3 116.4(8)
C5 C4 C7 123.0(9)
C3 C4 C7 120.6(9)
C4 C5 C6 123.2(9)
C4 C5 H5 118.4
C6 C5 H5 118.4
C5 C6 C1 119.4(8)
C5 C6 H6 120.3
C1 C6 H6 120.3
C4 C7 H7A 109.5
C4 C7 H7B 109.5
H7A C7 H7B 109.5
C4 C7 H7C 109.5
H7A C7 H7C 109.5
H7B C7 H7C 109.5
O1 C8 N1 122.3(8)
O1 C8 C9 120.2(8)
N1 C8 C9 117.4(7)
C14 C9 C10 117.8(8)
C14 C9 C8 120.9(8)
C10 C9 C8 121.1(7)
O2 C10 O3 112.9(7)
O2 C10 C9 128.0(8)
O3 C10 C9 119.1(7)
C12 O3 C10 122.5(7)
C13 C12 O3 120.6(8)
C13 C12 C15 126.7(8)
O3 C12 C15 112.7(7)
C12 C13 C14 120.3(8)
C12 C13 H13 119.8
C14 C13 H13 119.8
N2 C14 C9 121.2(8)
N2 C14 C13 119.4(7)
C9 C14 C13 119.4(8)
C20 C15 C16 118.4(9)
C20 C15 C12 121.0(8)
C16 C15 C12 120.5(8)
C17 C16 C15 120.2(9)
C17 C16 H16 119.9
C15 C16 H16 119.9
C18 C17 C16 120.0(10)
C18 C17 H17 120.0
C16 C17 H17 120.0
C17 C18 C19 120.3(10)
C17 C18 H18 119.8
C19 C18 H18 119.8
C18 C19 C20 120.0(10)
C18 C19 H19 120.0
C20 C19 H19 120.0
C19 C20 C15 121.0(10)
C19 C20 H20 119.5
C15 C20 H20 119.5
C22 C21 C26 119.0(8)
C22 C21 N3 116.8(8)
C26 C21 N3 124.2(8)
C23 C22 C21 120.6(9)
C23 C22 H22 119.7
C21 C22 H22 119.7
C22 C23 C24 121.7(9)
C22 C23 H23 119.2
C24 C23 H23 119.2
C25 C24 C23 117.0(8)
C25 C24 C27 121.6(9)
C23 C24 C27 121.4(9)
C24 C25 C26 122.4(9)
C24 C25 H25 118.8
C26 C25 H25 118.8
C21 C26 C25 119.2(8)
C21 C26 H26 120.4
C25 C26 H26 120.4
C24 C27 H27A 109.5
C24 C27 H27B 109.5
H27A C27 H27B 109.5
C24 C27 H27C 109.5
H27A C27 H27C 109.5
H27B C27 H27C 109.5
O5 C28 N3 123.2(8)
O5 C28 C29 120.0(7)
N3 C28 C29 116.8(7)
C34 C29 C30 117.7(7)
C34 C29 C28 122.1(7)
C30 C29 C28 120.1(7)
N4 C30 C29 121.1(7)
N4 C30 C31 119.0(7)
C29 C30 C31 119.9(7)
C32 C31 C30 119.8(8)
C32 C31 H31 120.1
C30 C31 H31 120.1
C31 C32 O7 120.9(7)
C31 C32 C35 127.0(8)
O7 C32 C35 112.1(7)
C32 O7 C34 122.4(6)
O6 C34 O7 112.8(7)
O6 C34 C29 128.1(7)
O7 C34 C29 119.1(7)
C40 C35 C36 119.2(8)
C40 C35 C32 120.7(8)
C36 C35 C32 120.1(8)
C37 C36 C35 120.4(9)
C37 C36 H36 119.8
C35 C36 H36 119.8
C38 C37 C36 120.3(10)
C38 C37 H37 119.8
C36 C37 H37 119.8
C37 C38 C39 119.6(9)
C37 C38 H38 120.2
C39 C38 H38 120.2
C38 C39 C40 121.0(10)
C38 C39 H39 119.5
C40 C39 H39 119.5
C39 C40 C35 119.6(9)
C39 C40 H40 120.2
C35 C40 H40 120.2
Cl1 C111 Cl3 111.6(6)
Cl1 C111 Cl2 110.8(6)
Cl3 C111 Cl2 110.3(6)
Cl1 C111 H111 108.0
Cl3 C111 H111 108.0
Cl2 C111 H111 108.0

loop_
_geom_bond_atom_site_label_1
_geom_bond_atom_site_label_2
_geom_bond_distance
O1 C8 1.252(10)
O2 C10 1.237(10)
O4 N2 1.391(9)
O4 H104 0.97(12)
O5 C28 1.241(9)
O6 C34 1.237(9)
O8 N4 1.372(9)
O8 H108 0.8400
N1 C8 1.348(10)
N1 C1 1.410(10)
N1 H1 0.8800
N2 C14 1.322(10)
N2 H21 0.8800
N3 C28 1.348(10)
N3 C21 1.413(10)
N3 H3 0.8800
N4 C30 1.319(10)
N4 H4 0.8800
C1 C2 1.386(12)
C1 C6 1.389(12)
C2 C3 1.374(12)
C2 H2 0.9500
C3 C4 1.389(13)
C3 H3A 0.9500
C4 C5 1.368(13)
C4 C7 1.503(12)
C5 C6 1.384(12)
C5 H5 0.9500
C6 H6 0.9500
C7 H7A 0.9800
C7 H7B 0.9800
C7 H7C 0.9800
C8 C9 1.472(12)
C9 C14 1.416(11)
C9 C10 1.416(12)
C10 O3 1.381(10)
O3 C12 1.358(9)
C12 C13 1.337(12)
C12 C15 1.461(11)
C13 C14 1.431(11)
C13 H13 0.9500
C15 C20 1.382(12)
C15 C16 1.391(12)
C16 C17 1.389(13)
C16 H16 0.9500
C17 C18 1.367(14)
C17 H17 0.9500
C18 C19 1.372(15)
C18 H18 0.9500
C19 C20 1.376(13)
C19 H19 0.9500
C20 H20 0.9500
C21 C22 1.385(12)
C21 C26 1.386(12)
C22 C23 1.375(12)
C22 H22 0.9500
C23 C24 1.385(13)
C23 H23 0.9500
C24 C25 1.382(13)
C24 C27 1.504(13)
C25 C26 1.390(12)
C25 H25 0.9500
C26 H26 0.9500
C27 H27A 0.9800
C27 H27B 0.9800
C27 H27C 0.9800
C28 C29 1.475(11)
C29 C34 1.411(11)
C29 C30 1.421(11)
C30 C31 1.428(11)
C31 C32 1.338(11)
C31 H31 0.9500
C32 O7 1.362(9)
C32 C35 1.477(11)
O7 C34 1.385(9)
C35 C40 1.386(12)
C35 C36 1.388(12)
C36 C37 1.379(13)
C36 H36 0.9500
C37 C38 1.372(14)
C37 H37 0.9500
C38 C39 1.373(14)
C38 H38 0.9500
C39 C40 1.384(12)
C39 H39 0.9500
C40 H40 0.9500
C111 Cl1 1.726(12)
C111 Cl3 1.750(12)
C111 Cl2 1.764(12)
C111 H111 1.0000

loop_
_geom_torsion_atom_site_label_1
_geom_torsion_atom_site_label_2
_geom_torsion_atom_site_label_3
_geom_torsion_atom_site_label_4
_geom_torsion
C8 N1 C1 C2 167.1(8)
C8 N1 C1 C6 -13.1(14)
C6 C1 C2 C3 0.7(14)
N1 C1 C2 C3 -179.4(8)
C1 C2 C3 C4 -0.8(15)
C2 C3 C4 C5 0.2(14)
C2 C3 C4 C7 -179.4(9)
C3 C4 C5 C6 0.5(14)
C7 C4 C5 C6 -179.9(9)
C4 C5 C6 C1 -0.6(15)
C2 C1 C6 C5 0.0(13)
N1 C1 C6 C5 -179.9(8)
C1 N1 C8 O1 4.0(15)
C1 N1 C8 C9 -175.8(8)
O1 C8 C9 C14 -3.6(13)
N1 C8 C9 C14 176.2(8)
O1 C8 C9 C10 -179.2(9)
N1 C8 C9 C10 0.6(12)
C14 C9 C10 O2 -175.1(9)
C8 C9 C10 O2 0.6(15)
C14 C9 C10 O3 4.9(12)
C8 C9 C10 O3 -179.4(7)
O2 C10 O3 C12 176.8(7)
C9 C10 O3 C12 -3.2(12)
C10 O3 C12 C13 -0.8(12)
C10 O3 C12 C15 179.7(7)
O3 C12 C13 C14 2.8(12)
C15 C12 C13 C14 -177.8(8)
O4 N2 C14 C9 -171.5(7)
O4 N2 C14 C13 7.8(12)
C10 C9 C14 N2 176.4(8)
C8 C9 C14 N2 0.6(12)
C10 C9 C14 C13 -3.0(12)
C8 C9 C14 C13 -178.7(8)
C12 C13 C14 N2 179.8(8)
C12 C13 C14 C9 -0.8(12)
C13 C12 C15 C20 -1.4(14)
O3 C12 C15 C20 178.1(8)
C13 C12 C15 C16 177.5(9)
O3 C12 C15 C16 -3.0(11)
C20 C15 C16 C17 0.7(14)
C12 C15 C16 C17 -178.2(9)
C15 C16 C17 C18 -0.7(16)
C16 C17 C18 C19 -0.1(17)
C17 C18 C19 C20 0.8(17)
C18 C19 C20 C15 -0.8(16)
C16 C15 C20 C19 0.0(14)
C12 C15 C20 C19 178.9(9)
C28 N3 C21 C22 -177.8(8)
C28 N3 C21 C26 2.7(13)
C26 C21 C22 C23 -1.8(13)
N3 C21 C22 C23 178.6(8)
C21 C22 C23 C24 -0.6(14)
C22 C23 C24 C25 2.1(13)
C22 C23 C24 C27 -176.8(9)
C23 C24 C25 C26 -1.3(14)
C27 C24 C25 C26 177.5(9)
C22 C21 C26 C25 2.5(12)
N3 C21 C26 C25 -178.0(8)
C24 C25 C26 C21 -0.9(14)
C21 N3 C28 O5 -2.7(14)
C21 N3 C28 C29 175.7(7)
O5 C28 C29 C34 179.6(8)
N3 C28 C29 C34 1.1(12)
O5 C28 C29 C30 2.5(12)
N3 C28 C29 C30 -176.0(7)
O8 N4 C30 C29 -178.3(7)
O8 N4 C30 C31 1.7(12)
C34 C29 C30 N4 -179.2(7)
C28 C29 C30 N4 -2.0(12)
C34 C29 C30 C31 0.8(11)
C28 C29 C30 C31 178.0(7)
N4 C30 C31 C32 -178.0(8)
C29 C30 C31 C32 2.0(12)
C30 C31 C32 O7 -3.1(12)
C30 C31 C32 C35 178.0(8)
C31 C32 O7 C34 1.4(11)
C35 C32 O7 C34 -179.6(7)
C32 O7 C34 O6 -178.5(7)
C32 O7 C34 C29 1.5(11)
C30 C29 C34 O6 177.6(8)
C28 C29 C34 O6 0.4(13)
C30 C29 C34 O7 -2.4(11)
C28 C29 C34 O7 -179.6(7)
C31 C32 C35 C40 178.9(8)
O7 C32 C35 C40 0.0(11)
C31 C32 C35 C36 -1.6(13)
O7 C32 C35 C36 179.5(7)
C40 C35 C36 C37 -0.3(14)
C32 C35 C36 C37 -179.7(8)
C35 C36 C37 C38 0.3(15)
C36 C37 C38 C39 -0.5(16)
C37 C38 C39 C40 0.7(15)
C38 C39 C40 C35 -0.7(14)
C36 C35 C40 C39 0.5(13)
C32 C35 C40 C39 179.9(8)
